data_2238117
loop_
_publ_author_name
'Cheng, Zhao-Dong'
'Cui, Yan-Li'
'Mao, Jian-Wei'

_publ_section_title
;
 2-Acetylamino-1,3,4,6-tetra-<i>O</i>-(trimethylsilyl)-2-deoxy-\a-<small>D</small>-glucopyranose
;
_journal_coeditor_code ZQ2199
_journal_issue 6
_journal_name_full 'Acta Crystallographica Section E'
_journal_page_first o917
_journal_paper_doi 10.1107/S160053681301266X
_journal_volume 69
_journal_year 2013
_chemical_formula_iupac 'C20 H47 N O6 Si4'
_chemical_formula_moiety 'C20 H47 N O6 Si4'
_chemical_formula_sum 'C20 H47 N O6 Si4'
_chemical_formula_weight 509.95
_chemical_name_systematic 2-Acetylamino-1,3,4,6-tetra-<i>O</i>-(trimethylsilyl)-2-deoxy-\a-<i>D</i>-glucopyranose
_space_group_IT_number 19
_symmetry_cell_setting orthorhombic
_symmetry_space_group_name_Hall 'P 2ac 2ab'
_symmetry_space_group_name_H-M 'P 21 21 21'
_atom_sites_solution_hydrogens geom
_atom_sites_solution_primary direct
_atom_sites_solution_secondary difmap
_audit_creation_method SHELXL-97
_cell_angle_alpha 90.00
_cell_angle_beta 90.00
_cell_angle_gamma 90.00
_cell_formula_units_Z 4
_cell_length_a 9.4500(7)
_cell_length_b 12.8824(9)
_cell_length_c 27.295(3)
_cell_measurement_reflns_used 1672
_cell_measurement_temperature 293(2)
_cell_measurement_theta_max 29.57
_cell_measurement_theta_min 3.16
_cell_volume 3322.9(5)
_computing_cell_refinement 'CrysAlis PRO (Agilent, 2011)'
_computing_data_collection 'CrysAlis PRO (Agilent, 2011)'
_computing_data_reduction 'CrysAlis PRO (Agilent, 2011)'
_computing_molecular_graphics 'OLEX2 (Dolomanov <i>et al.</i>, 2009)'
_computing_publication_material 'OLEX2 (Dolomanov <i>et al.</i>, 2009)'
_computing_structure_refinement 'SHELXL97 (Sheldrick, 2008)'
_computing_structure_solution 'SHELXS97 (Sheldrick, 2008)'
_diffrn_ambient_temperature 293(2)
_diffrn_detector_area_resol_mean 10.3592
_diffrn_measured_fraction_theta_full 0.997
_diffrn_measured_fraction_theta_max 0.997
_diffrn_measurement_device_type 'Agilent Xcalibur (Atlas, Gemini ultra)'
_diffrn_measurement_method '\w scans'
_diffrn_radiation_monochromator graphite
_diffrn_radiation_source 'fine-focus sealed tube'
_diffrn_radiation_type MoK\a
_diffrn_radiation_wavelength 0.71073
_diffrn_reflns_av_R_equivalents 0.0459
_diffrn_reflns_av_sigmaI/netI 0.0492
_diffrn_reflns_limit_h_max 10
_diffrn_reflns_limit_h_min -11
_diffrn_reflns_limit_k_max 15
_diffrn_reflns_limit_k_min -12
_diffrn_reflns_limit_l_max 32
_diffrn_reflns_limit_l_min -30
_diffrn_reflns_number 9896
_diffrn_reflns_theta_full 25.35
_diffrn_reflns_theta_max 25.35
_diffrn_reflns_theta_min 3.16
_exptl_absorpt_coefficient_mu 0.206
_exptl_absorpt_correction_T_max 0.962
_exptl_absorpt_correction_T_min 0.926
_exptl_absorpt_correction_type multi-scan
_exptl_absorpt_process_details
;
(CrysAlis PRO; Agilent, 2011)
;
_exptl_crystal_colour colourless
_exptl_crystal_density_diffrn 1.019
_exptl_crystal_density_method 'not measured'
_exptl_crystal_description needle
_exptl_crystal_F_000 1112
_exptl_crystal_size_max 0.38
_exptl_crystal_size_mid 0.20
_exptl_crystal_size_min 0.19
_refine_diff_density_max 0.263
_refine_diff_density_min -0.221
_refine_ls_extinction_method none
_refine_ls_goodness_of_fit_ref 1.014
_refine_ls_hydrogen_treatment constr
_refine_ls_matrix_type full
_refine_ls_number_parameters 309
_refine_ls_number_reflns 3438
_refine_ls_number_restraints 183
_refine_ls_restrained_S_all 1.005
_refine_ls_R_factor_all 0.1004
_refine_ls_R_factor_gt 0.0551
_refine_ls_shift/su_max 0.000
_refine_ls_shift/su_mean 0.000
_refine_ls_structure_factor_coef Fsqd
_refine_ls_weighting_details 'w=1/[\s^2^(Fo^2^)+(0.0744P)^2^+0.3973P] where P=(Fo^2^+2Fc^2^)/3'
_refine_ls_weighting_scheme calc
_refine_ls_wR_factor_gt 0.1284
_refine_ls_wR_factor_ref 0.1494
_reflns_number_gt 2105
_reflns_number_total 3438
_reflns_threshold_expression I>2sigma(I)
_cod_data_source_file zq2199.cif
_cod_data_source_block I
_cod_database_code 2238117
_cod_database_fobs_code 2238117

loop_
_symmetry_equiv_pos_as_xyz
'x, y, z'
'-x+1/2, -y, z+1/2'
'x+1/2, -y+1/2, -z'
'-x, y+1/2, -z+1/2'

loop_
_atom_site_type_symbol
_atom_site_label
_atom_site_fract_x
_atom_site_fract_y
_atom_site_fract_z
_atom_site_U_iso_or_equiv
_atom_site_adp_type
_atom_site_calc_flag
_atom_site_refinement_flags
_atom_site_occupancy
_atom_site_symmetry_multiplicity
_atom_site_disorder_assembly
_atom_site_disorder_group
Si Si1 1.01789(16) 0.89841(11) 0.87673(6) 0.0716(4) Uani d . 1 1 . .
Si Si2 1.03616(19) 0.43173(13) 0.99519(7) 0.0911(6) Uani d . 1 1 . .
Si Si3 0.9320(2) 0.31145(12) 0.84396(7) 0.0842(5) Uani d . 1 1 . .
Si Si4 0.5209(19) 0.5532(8) 0.7757(5) 0.1318(13) Uani d PDU 0.625(9) 1 A 1
O O1 0.7944(3) 0.6870(3) 0.85017(13) 0.0726(9) Uani d . 1 1 A .
O O2 0.9849(3) 0.7739(2) 0.88456(12) 0.0662(9) Uani d . 1 1 . .
O O3 0.7055(3) 0.7511(5) 1.00819(18) 0.1157(16) Uani d . 1 1 . .
O O4 0.9211(3) 0.4785(3) 0.95578(13) 0.0731(10) Uani d . 1 1 . .
O O5 0.9704(4) 0.4351(3) 0.85373(13) 0.0751(9) Uani d . 1 1 . .
O O6 0.6763(5) 0.5183(4) 0.79227(17) 0.1117(16) Uani d . 1 1 . .
N N1 0.9130(3) 0.7012(3) 0.97859(14) 0.0604(11) Uani d . 1 1 . .
H H1 1.0030 0.6991 0.9831 0.072 Uiso calc R 1 1 . .
C C1 0.8492(5) 0.7328(4) 0.8930(2) 0.0646(13) Uani d . 1 1 . .
H H1A 0.7863 0.7895 0.9029 0.077 Uiso calc R 1 1 . .
C C2 0.8562(4) 0.6535(4) 0.93482(18) 0.0581(12) Uani d . 1 1 . .
H H2 0.7590 0.6320 0.9421 0.070 Uiso calc R 1 1 . .
C C3 0.9380(4) 0.5563(4) 0.91906(17) 0.0593(12) Uani d . 1 1 . .
H H3 1.0386 0.5733 0.9156 0.071 Uiso calc R 1 1 . .
C C4 0.8818(5) 0.5161(4) 0.87110(18) 0.0612(12) Uani d . 1 1 A .
H H4 0.7863 0.4886 0.8762 0.073 Uiso calc R 1 1 . .
C C5 0.8759(5) 0.6012(4) 0.83238(19) 0.0690(14) Uani d . 1 1 . .
H H5 0.9723 0.6250 0.8253 0.083 Uiso calc R 1 1 A .
C C6 1.0050(8) 0.9663(5) 0.9361(2) 0.113(2) Uani d . 1 1 . .
H H6A 0.9109 0.9591 0.9489 0.170 Uiso calc R 1 1 . .
H H6B 1.0262 1.0386 0.9316 0.170 Uiso calc R 1 1 . .
H H6C 1.0714 0.9366 0.9588 0.170 Uiso calc R 1 1 . .
C C7 1.1984(6) 0.9046(5) 0.8523(2) 0.0970(19) Uani d . 1 1 . .
H H7A 1.2648 0.8907 0.8781 0.146 Uiso calc R 1 1 . .
H H7B 1.2156 0.9726 0.8392 0.146 Uiso calc R 1 1 . .
H H7C 1.2093 0.8538 0.8269 0.146 Uiso calc R 1 1 . .
C C8 0.8876(7) 0.9521(5) 0.8333(3) 0.113(2) Uani d . 1 1 . .
H H8A 0.8682 0.9019 0.8082 0.169 Uiso calc R 1 1 . .
H H8B 0.9251 1.0140 0.8186 0.169 Uiso calc R 1 1 . .
H H8C 0.8017 0.9684 0.8504 0.169 Uiso calc R 1 1 . .
C C9 0.8345(5) 0.7478(5) 1.0119(2) 0.0715(15) Uani d . 1 1 . .
C C10 0.9086(6) 0.7965(5) 1.0546(2) 0.0879(17) Uani d . 1 1 . .
H H10A 0.9505 0.8610 1.0446 0.132 Uiso calc R 1 1 . .
H H10B 0.9812 0.7505 1.0662 0.132 Uiso calc R 1 1 . .
H H10C 0.8417 0.8092 1.0804 0.132 Uiso calc R 1 1 . .
C C11 1.0461(9) 0.5095(7) 1.0526(2) 0.140(3) Uani d . 1 1 . .
H H11A 1.0800 0.5780 1.0452 0.209 Uiso calc R 1 1 . .
H H11B 1.1097 0.4765 1.0752 0.209 Uiso calc R 1 1 . .
H H11C 0.9537 0.5141 1.0671 0.209 Uiso calc R 1 1 . .
C C12 1.2153(7) 0.4319(6) 0.9680(3) 0.129(3) Uani d . 1 1 . .
H H12A 1.2113 0.4030 0.9356 0.194 Uiso calc R 1 1 . .
H H12B 1.2776 0.3909 0.9880 0.194 Uiso calc R 1 1 . .
H H12C 1.2500 0.5018 0.9663 0.194 Uiso calc R 1 1 . .
C C13 0.9806(11) 0.2963(6) 1.0071(4) 0.163(4) Uani d . 1 1 . .
H H13A 0.8920 0.2963 1.0243 0.245 Uiso calc R 1 1 . .
H H13B 1.0511 0.2621 1.0266 0.245 Uiso calc R 1 1 . .
H H13C 0.9698 0.2603 0.9765 0.245 Uiso calc R 1 1 . .
C C14 1.0962(9) 0.2396(5) 0.8588(3) 0.132(3) Uani d . 1 1 . .
H H14A 1.1755 0.2733 0.8436 0.198 Uiso calc R 1 1 . .
H H14B 1.0888 0.1697 0.8468 0.198 Uiso calc R 1 1 . .
H H14C 1.1094 0.2384 0.8937 0.198 Uiso calc R 1 1 . .
C C15 0.7800(8) 0.2703(6) 0.8809(3) 0.124(3) Uani d . 1 1 . .
H H15A 0.7923 0.2935 0.9140 0.185 Uiso calc R 1 1 . .
H H15B 0.7732 0.1959 0.8803 0.185 Uiso calc R 1 1 . .
H H15C 0.6950 0.2998 0.8676 0.185 Uiso calc R 1 1 . .
C C16 0.8882(11) 0.2878(5) 0.7775(3) 0.140(3) Uani d . 1 1 . .
H H16A 0.8026 0.3239 0.7692 0.210 Uiso calc R 1 1 . .
H H16B 0.8754 0.2147 0.7721 0.210 Uiso calc R 1 1 . .
H H16C 0.9642 0.3126 0.7573 0.210 Uiso calc R 1 1 . .
C C17 0.8067(7) 0.5670(5) 0.7852(2) 0.0922(18) Uani d . 1 1 A .
H H17A 0.7933 0.6271 0.7643 0.111 Uiso calc R 1 1 . .
H H17B 0.8697 0.5195 0.7683 0.111 Uiso calc R 1 1 . .
C C18A 0.4994(16) 0.7084(13) 0.7939(6) 0.161(3) Uani d PDU 0.625(9) 1 A 2
H H18A 0.5411 0.7212 0.8254 0.242 Uiso calc PR 0.625(9) 1 A 2
H H18B 0.4013 0.7276 0.7946 0.242 Uiso calc PR 0.625(9) 1 A 2
H H18C 0.5476 0.7488 0.7695 0.242 Uiso calc PR 0.625(9) 1 A 2
C C19 0.5118(19) 0.5859(15) 0.7098(5) 0.151(3) Uani d PDU 0.625(9) 1 A 1
H H19A 0.5719 0.6443 0.7032 0.226 Uiso calc PR 0.625(9) 1 A 1
H H19B 0.4161 0.6028 0.7012 0.226 Uiso calc PR 0.625(9) 1 A 1
H H19C 0.5428 0.5275 0.6908 0.226 Uiso calc PR 0.625(9) 1 A 1
C C20A 0.3849(15) 0.4802(14) 0.8078(6) 0.170(3) Uani d PDU 0.625(9) 1 A 2
H H20A 0.3810 0.4162 0.7898 0.255 Uiso calc PR 0.625(9) 1 A 2
H H20B 0.2932 0.5124 0.8076 0.255 Uiso calc PR 0.625(9) 1 A 2
H H20C 0.4128 0.4665 0.8410 0.255 Uiso calc PR 0.625(9) 1 A 2
Si Si4A 0.515(3) 0.5685(12) 0.7787(8) 0.1318(13) Uani d PDU 0.375(9) 1 A 2
C C18 0.445(3) 0.639(2) 0.8231(9) 0.161(3) Uani d PDU 0.375(9) 1 A 1
H H18D 0.4651 0.6110 0.8550 0.242 Uiso calc PR 0.375(9) 1 A 1
H H18E 0.3448 0.6441 0.8186 0.242 Uiso calc PR 0.375(9) 1 A 1
H H18F 0.4868 0.7069 0.8204 0.242 Uiso calc PR 0.375(9) 1 A 1
C C20 0.432(3) 0.4260(15) 0.7663(10) 0.170(3) Uani d PDU 0.375(9) 1 A 1
H H20D 0.4911 0.3823 0.7465 0.255 Uiso calc PR 0.375(9) 1 A 1
H H20E 0.3431 0.4366 0.7502 0.255 Uiso calc PR 0.375(9) 1 A 1
H H20F 0.4164 0.3934 0.7975 0.255 Uiso calc PR 0.375(9) 1 A 1
C C19A 0.480(3) 0.526(3) 0.7151(9) 0.151(3) Uani d PDU 0.375(9) 1 A 2
H H19D 0.5197 0.5750 0.6926 0.226 Uiso calc PR 0.375(9) 1 A 2
H H19E 0.3795 0.5215 0.7100 0.226 Uiso calc PR 0.375(9) 1 A 2
H H19F 0.5217 0.4589 0.7098 0.226 Uiso calc PR 0.375(9) 1 A 2

loop_
_atom_site_aniso_label
_atom_site_aniso_U_11
_atom_site_aniso_U_22
_atom_site_aniso_U_33
_atom_site_aniso_U_12
_atom_site_aniso_U_13
_atom_site_aniso_U_23
Si1 0.0804(9) 0.0542(8) 0.0802(9) -0.0045(7) 0.0034(8) 0.0013(8)
Si2 0.1054(12) 0.0709(10) 0.0970(12) 0.0005(9) -0.0386(10) 0.0153(9)
Si3 0.1152(12) 0.0534(8) 0.0839(10) -0.0089(9) -0.0044(10) -0.0025(8)
Si4 0.1162(18) 0.180(3) 0.0987(19) 0.026(3) -0.0233(15) -0.043(2)
O1 0.078(2) 0.058(2) 0.082(2) 0.0030(19) -0.0269(19) 0.001(2)
O2 0.0583(17) 0.0556(19) 0.085(2) -0.0022(15) -0.0030(16) -0.0010(17)
O3 0.0407(19) 0.177(4) 0.129(4) 0.011(2) 0.009(2) -0.036(3)
O4 0.0725(19) 0.068(2) 0.079(2) -0.0113(19) -0.0134(18) 0.0178(19)
O5 0.087(2) 0.0523(18) 0.086(2) 0.0013(19) -0.0010(19) 0.0020(18)
O6 0.130(3) 0.094(3) 0.111(3) -0.025(3) -0.054(3) 0.004(3)
N1 0.0321(15) 0.079(3) 0.070(3) 0.0023(19) 0.0012(18) -0.009(2)
C1 0.054(3) 0.059(3) 0.080(4) 0.006(2) -0.008(2) -0.004(3)
C2 0.038(2) 0.069(3) 0.067(3) -0.001(2) -0.005(2) 0.000(3)
C3 0.048(2) 0.058(3) 0.072(3) -0.005(2) -0.005(2) 0.010(3)
C4 0.064(3) 0.052(3) 0.067(3) -0.008(2) -0.009(2) 0.000(3)
C5 0.076(3) 0.057(3) 0.074(3) -0.001(3) -0.008(3) 0.000(3)
C6 0.158(6) 0.078(4) 0.104(5) -0.008(4) 0.023(5) -0.022(4)
C7 0.100(4) 0.096(5) 0.095(4) -0.015(4) -0.003(4) 0.010(4)
C8 0.112(5) 0.074(4) 0.153(7) 0.011(4) -0.012(4) 0.027(5)
C9 0.047(3) 0.088(4) 0.080(4) 0.002(3) 0.005(3) 0.004(3)
C10 0.073(3) 0.116(5) 0.074(4) 0.005(4) 0.008(3) -0.014(4)
C11 0.167(7) 0.158(7) 0.093(5) 0.037(6) -0.053(5) 0.003(5)
C12 0.099(5) 0.118(6) 0.172(7) 0.030(5) -0.046(5) 0.004(6)
C13 0.186(8) 0.117(6) 0.186(9) -0.038(6) -0.079(7) 0.073(6)
C14 0.157(6) 0.056(4) 0.183(9) 0.009(4) -0.006(6) -0.007(5)
C15 0.148(6) 0.089(5) 0.134(6) -0.038(5) 0.013(5) -0.015(5)
C16 0.244(10) 0.087(5) 0.089(5) -0.013(6) -0.029(6) -0.012(4)
C17 0.128(5) 0.076(4) 0.072(4) -0.005(4) -0.026(4) 0.002(3)
C18A 0.143(5) 0.204(7) 0.137(6) 0.032(5) -0.018(5) -0.040(5)
C19 0.128(5) 0.202(7) 0.122(5) 0.031(6) -0.036(4) -0.032(6)
C20A 0.145(5) 0.218(7) 0.148(6) 0.008(6) -0.015(5) -0.032(6)
Si4A 0.1162(18) 0.180(3) 0.0987(19) 0.026(3) -0.0233(15) -0.043(2)
C18 0.143(5) 0.204(7) 0.137(6) 0.032(5) -0.018(5) -0.040(5)
C20 0.145(5) 0.218(7) 0.148(6) 0.008(6) -0.015(5) -0.032(6)
C19A 0.128(5) 0.202(7) 0.122(5) 0.031(6) -0.036(4) -0.032(6)

loop_
_atom_type_symbol
_atom_type_description
_atom_type_scat_dispersion_real
_atom_type_scat_dispersion_imag
_atom_type_scat_source
C C 0.0033 0.0016 'International Tables Vol C Tables 4.2.6.8 and 6.1.1.4'
H H 0.0000 0.0000 'International Tables Vol C Tables 4.2.6.8 and 6.1.1.4'
N N 0.0061 0.0033 'International Tables Vol C Tables 4.2.6.8 and 6.1.1.4'
O O 0.0106 0.0060 'International Tables Vol C Tables 4.2.6.8 and 6.1.1.4'
Si Si 0.0817 0.0704 'International Tables Vol C Tables 4.2.6.8 and 6.1.1.4'

loop_
_geom_angle_atom_site_label_1
_geom_angle_atom_site_label_2
_geom_angle_atom_site_label_3
_geom_angle
O2 Si1 C7 105.4(3)
O2 Si1 C8 108.8(3)
C7 Si1 C8 111.8(3)
O2 Si1 C6 109.6(3)
C7 Si1 C6 111.1(3)
C8 Si1 C6 110.1(4)
O4 Si2 C12 110.0(3)
O4 Si2 C13 105.8(3)
C12 Si2 C13 109.4(4)
O4 Si2 C11 112.8(3)
C12 Si2 C11 106.9(4)
C13 Si2 C11 111.9(5)
O5 Si3 C15 111.2(3)
O5 Si3 C14 105.2(3)
C15 Si3 C14 113.1(4)
O5 Si3 C16 111.0(3)
C15 Si3 C16 108.0(4)
C14 Si3 C16 108.3(4)
O6 Si4 C18 109.0(12)
O6 Si4 C19 112.4(9)
C18 Si4 C19 121.8(15)
O6 Si4 C20 101.9(11)
C18 Si4 C20 116.8(15)
C19 Si4 C20 92.6(13)
C1 O1 C5 114.0(3)
C1 O2 Si1 124.1(3)
C3 O4 Si2 130.0(3)
C4 O5 Si3 129.2(3)
C17 O6 Si4 130.2(5)
C17 O6 Si4A 126.2(7)
C9 N1 C2 123.7(4)
C9 N1 H1 118.2
C2 N1 H1 118.2
O2 C1 O1 110.9(4)
O2 C1 C2 109.5(3)
O1 C1 C2 110.8(4)
O2 C1 H1A 108.5
O1 C1 H1A 108.5
C2 C1 H1A 108.5
N1 C2 C1 110.3(4)
N1 C2 C3 113.1(3)
C1 C2 C3 110.9(4)
N1 C2 H2 107.4
C1 C2 H2 107.4
C3 C2 H2 107.4
O4 C3 C4 109.2(4)
O4 C3 C2 108.7(4)
C4 C3 C2 110.3(4)
O4 C3 H3 109.5
C4 C3 H3 109.5
C2 C3 H3 109.5
O5 C4 C3 109.6(4)
O5 C4 C5 108.6(4)
C3 C4 C5 111.6(4)
O5 C4 H4 109.0
C3 C4 H4 109.0
C5 C4 H4 109.0
O1 C5 C17 106.4(4)
O1 C5 C4 109.9(4)
C17 C5 C4 113.4(4)
O1 C5 H5 109.0
C17 C5 H5 109.0
C4 C5 H5 109.0
Si1 C6 H6A 109.5
Si1 C6 H6B 109.5
H6A C6 H6B 109.5
Si1 C6 H6C 109.5
H6A C6 H6C 109.5
H6B C6 H6C 109.5
Si1 C7 H7A 109.5
Si1 C7 H7B 109.5
H7A C7 H7B 109.5
Si1 C7 H7C 109.5
H7A C7 H7C 109.5
H7B C7 H7C 109.5
Si1 C8 H8A 109.5
Si1 C8 H8B 109.5
H8A C8 H8B 109.5
Si1 C8 H8C 109.5
H8A C8 H8C 109.5
H8B C8 H8C 109.5
O3 C9 N1 121.3(5)
O3 C9 C10 121.0(5)
N1 C9 C10 117.7(4)
C9 C10 H10A 109.5
C9 C10 H10B 109.5
H10A C10 H10B 109.5
C9 C10 H10C 109.5
H10A C10 H10C 109.5
H10B C10 H10C 109.5
Si2 C11 H11A 109.5
Si2 C11 H11B 109.5
H11A C11 H11B 109.5
Si2 C11 H11C 109.5
H11A C11 H11C 109.5
H11B C11 H11C 109.5
Si2 C12 H12A 109.5
Si2 C12 H12B 109.5
H12A C12 H12B 109.5
Si2 C12 H12C 109.5
H12A C12 H12C 109.5
H12B C12 H12C 109.5
Si2 C13 H13A 109.5
Si2 C13 H13B 109.5
H13A C13 H13B 109.5
Si2 C13 H13C 109.5
H13A C13 H13C 109.5
H13B C13 H13C 109.5
Si3 C14 H14A 109.5
Si3 C14 H14B 109.5
H14A C14 H14B 109.5
Si3 C14 H14C 109.5
H14A C14 H14C 109.5
H14B C14 H14C 109.5
Si3 C15 H15A 109.5
Si3 C15 H15B 109.5
H15A C15 H15B 109.5
Si3 C15 H15C 109.5
H15A C15 H15C 109.5
H15B C15 H15C 109.5
Si3 C16 H16A 109.5
Si3 C16 H16B 109.5
H16A C16 H16B 109.5
Si3 C16 H16C 109.5
H16A C16 H16C 109.5
H16B C16 H16C 109.5
O6 C17 C5 113.3(5)
O6 C17 H17A 108.9
C5 C17 H17A 108.9
O6 C17 H17B 108.9
C5 C17 H17B 108.9
H17A C17 H17B 107.7
Si4A C18A H18A 109.5
Si4A C18A H18B 109.5
H18A C18A H18B 109.5
Si4A C18A H18C 109.5
H18A C18A H18C 109.5
H18B C18A H18C 109.5
Si4A C20A H20A 109.5
Si4A C20A H20B 109.5
H20A C20A H20B 109.5
Si4A C20A H20C 109.5
H20A C20A H20C 109.5
H20B C20A H20C 109.5
O6 Si4A C19A 104.8(14)
O6 Si4A C18A 113.3(14)
C19A Si4A C18A 118.8(17)
O6 Si4A C20A 105.7(12)
C19A Si4A C20A 95.6(16)
C18A Si4A C20A 116.5(14)
Si4A C19A H19D 109.5
Si4A C19A H19E 109.5
H19D C19A H19E 109.5
Si4A C19A H19F 109.5
H19D C19A H19F 109.5
H19E C19A H19F 109.5

loop_
_geom_bond_atom_site_label_1
_geom_bond_atom_site_label_2
_geom_bond_distance
Si1 O2 1.649(4)
Si1 C7 1.833(6)
Si1 C8 1.845(7)
Si1 C6 1.847(6)
Si2 O4 1.644(4)
Si2 C12 1.848(8)
Si2 C13 1.851(8)
Si2 C11 1.863(7)
Si3 O5 1.655(4)
Si3 C15 1.833(7)
Si3 C14 1.851(8)
Si3 C16 1.886(7)
Si4 O6 1.60(2)
Si4 C18 1.846(10)
Si4 C19 1.850(9)
Si4 C20 1.858(10)
O1 C1 1.408(6)
O1 C5 1.432(6)
O2 C1 1.406(6)
O3 C9 1.224(5)
O4 C3 1.427(5)
O5 C4 1.419(6)
O6 C17 1.396(7)
O6 Si4A 1.69(3)
N1 C9 1.317(6)
N1 C2 1.447(6)
N1 H1 0.8600
C1 C2 1.532(7)
C1 H1A 0.9800
C2 C3 1.533(6)
C2 H2 0.9800
C3 C4 1.505(6)
C3 H3 0.9800
C4 C5 1.525(7)
C4 H4 0.9800
C5 C17 1.511(7)
C5 H5 0.9800
C6 H6A 0.9600
C6 H6B 0.9600
C6 H6C 0.9600
C7 H7A 0.9600
C7 H7B 0.9600
C7 H7C 0.9600
C8 H8A 0.9600
C8 H8B 0.9600
C8 H8C 0.9600
C9 C10 1.498(8)
C10 H10A 0.9600
C10 H10B 0.9600
C10 H10C 0.9600
C11 H11A 0.9600
C11 H11B 0.9600
C11 H11C 0.9600
C12 H12A 0.9600
C12 H12B 0.9600
C12 H12C 0.9600
C13 H13A 0.9600
C13 H13B 0.9600
C13 H13C 0.9600
C14 H14A 0.9600
C14 H14B 0.9600
C14 H14C 0.9600
C15 H15A 0.9600
C15 H15B 0.9600
C15 H15C 0.9600
C16 H16A 0.9600
C16 H16B 0.9600
C16 H16C 0.9600
C17 H17A 0.9700
C17 H17B 0.9700
C18A Si4A 1.856(10)
C18A H18A 0.9600
C18A H18B 0.9600
C18A H18C 0.9600
C19 H19A 0.9600
C19 H19B 0.9600
C19 H19C 0.9600
C20A Si4A 1.856(10)
C20A H20A 0.9600
C20A H20B 0.9600
C20A H20C 0.9600
Si4A C19A 1.851(10)
C18 H18D 0.9600
C18 H18E 0.9600
C18 H18F 0.9600
C20 H20D 0.9600
C20 H20E 0.9600
C20 H20F 0.9600
C19A H19D 0.9600
C19A H19E 0.9600
C19A H19F 0.9600

loop_
_geom_hbond_atom_site_label_D
_geom_hbond_atom_site_label_H
_geom_hbond_atom_site_label_A
_geom_hbond_site_symmetry_A
_geom_hbond_distance_DH
_geom_hbond_distance_HA
_geom_hbond_distance_DA
_geom_hbond_angle_DHA
_geom_hbond_publ_flag
N1 H1 O3 3_567 0.86 2.03 2.855(4) 160 y
